data_4323621
loop_
_publ_author_name
'Anita Schmidt'
'Robert Glaum'

_publ_contact_author
;     
                Robert Glaum     
                Institut f\"ur Anorganische und Analytische Chemie     
                Justus-Liebig-Universit\"at Gie\&sen     
                Heinrich-Buff-Ring 58     
                D-35392 Gie\&sen     
                Germany     
;
_publ_contact_author_email Robert.Glaum@anorg.chemie.uni-giessen.de
_publ_contact_author_fax '+49 641 7025673'
_publ_contact_author_phone '+49 641 7025690'
_publ_section_title
;
 Cr~3~Si~2~O~7~.1/4MX (MX = NaCl, NaBr, KCl, KBr): A Cage Structure Built
 from [Cr^II^O~4~] and [Si~2~O~7~] Units 1
;
_journal_name_full 'Inorganic Chemistry'
_journal_page_first 4883
_journal_page_last 4887
_journal_paper_doi 10.1021/ic9700718
_journal_volume 36
_journal_year 1997
_chemical_compound_source
;
purple crystals were prepared by reacting mixtures of Cr~2~O~3~, Cr, 
SiO~2~ and the respective alkali halide in evacuated silica ampoules at 
approximately 1350 \%C for two days.
;
_chemical_formula_moiety NaCr~12~(Si~2~O~7~)~4~Br
_chemical_formula_structural 'Cr~3~Si~2~O~7~* 1/4 NaBr'
_chemical_formula_sum 'Br2 Cr24 Na2 O56 Si16'
_chemical_formula_weight 2799.24
_chemical_name_systematic
; 
dodeca-Chromium(II)-sodiumbromidetetradisilicate 
;
_space_group_IT_number 139
_symmetry_cell_setting tetragonal
_symmetry_space_group_name_Hall '-I 4 2'
_symmetry_space_group_name_H-M 'I 4/m m m'
_atom_sites_solution_hydrogens geom
_atom_sites_solution_primary direct
_atom_sites_solution_secondary difmap
_audit_creation_method SHELXL
_cell_angle_alpha 90.00
_cell_angle_beta 90.00
_cell_angle_gamma 90.00
_cell_formula_units_Z 1
_cell_length_a 10.2596(7)
_cell_length_b 10.2596(7)
_cell_length_c 12.969(3)
_cell_measurement_reflns_used 88
_cell_measurement_temperature 293(2)
_cell_measurement_theta_max 12.4
_cell_measurement_theta_min 10.5
_cell_volume 1365.1(3)
_computing_cell_refinement 'STADI4 (STOE & Cie)'
_computing_data_collection
; 
Data collection by the peak/background method, refinement of the cell  
parameters and the reduction of the data were performed using the software  
package STADI4 (STOE & Cie). Scattering factors, dispersion 
corrections and absorption coefficients were taken from International Tables 
for Crystallography, Vol. C. (1992), tables 6.1.1.4, 4.2.6.8 and 4.2.4.2  
respectively. 
;
_computing_data_reduction 'STADI4 (STOE & Cie)'
_computing_publication_material SHELXL-93
_computing_structure_refinement 'SHELXL-93 (Sheldrick, 1993)'
_computing_structure_solution 'SHELXS-86 (Sheldrick, 1990)'
_diffrn_ambient_temperature 293(2)
_diffrn_measurement_device 'Four circle diffractometer AED2 (Fa. Stoe)'
_diffrn_measurement_method \q/2\q
_diffrn_radiation_monochromator graphite
_diffrn_radiation_source 'fine-focus sealed tube'
_diffrn_radiation_type MoK\a
_diffrn_radiation_wavelength 0.71073
_diffrn_reflns_av_R_equivalents 0.0254
_diffrn_reflns_av_sigmaI/netI 0.0083
_diffrn_reflns_limit_h_max 14
_diffrn_reflns_limit_h_min -14
_diffrn_reflns_limit_k_max 14
_diffrn_reflns_limit_k_min -14
_diffrn_reflns_limit_l_max 18
_diffrn_reflns_limit_l_min -18
_diffrn_reflns_number 7992
_diffrn_reflns_theta_max 30.03
_diffrn_reflns_theta_min 2.53
_diffrn_standards_decay_% 0.0
_diffrn_standards_interval_time 300
_diffrn_standards_number 3
_exptl_absorpt_coefficient_mu 6.518
_exptl_absorpt_correction_T_max 0.4128
_exptl_absorpt_correction_T_min 0.2368
_exptl_absorpt_correction_type 'Psi scan (North, Phillips & Mathews, 1968)'
_exptl_crystal_colour purple
_exptl_crystal_density_diffrn 3.407
_exptl_crystal_description 'square plate'
_exptl_crystal_F_000 1340
_exptl_crystal_size_max 0.17
_exptl_crystal_size_mid 0.14
_exptl_crystal_size_min 0.07
_refine_diff_density_max 0.527
_refine_diff_density_min -0.550
_refine_diff_density_rms 0.107
_refine_ls_extinction_coef 0.0047(3)
_refine_ls_extinction_expression Fc^*^=kFc[1+0.001xFc^2^\l^3^/sin(2\q)]^-1/4^
_refine_ls_extinction_method SHELXL
_refine_ls_goodness_of_fit_all 1.427
_refine_ls_goodness_of_fit_obs 1.427
_refine_ls_matrix_type full
_refine_ls_number_parameters 43
_refine_ls_number_reflns 617
_refine_ls_number_restraints 0
_refine_ls_restrained_S_all 1.427
_refine_ls_restrained_S_obs 1.427
_refine_ls_R_factor_all 0.0247
_refine_ls_R_factor_obs 0.0247
_refine_ls_shift/esd_max -0.001
_refine_ls_shift/esd_mean 0.000
_refine_ls_structure_factor_coef Fsqd
_refine_ls_weighting_details 'w=1/[\s^2^(Fo^2^)+(0.0132P)^2^+6.8224P] where P=(Fo^2^+2Fc^2^)/3'
_refine_ls_weighting_scheme calc
_refine_ls_wR_factor_all 0.0551
_refine_ls_wR_factor_obs 0.0551
_reflns_number_observed 617
_reflns_number_total 617
_reflns_observed_criterion >2sigma(I)
_cod_data_source_file ic9700718_3.cif
_cod_data_source_block nabr
_cod_depositor_comments
;
The following automatic conversions were performed:

'_geom_bond_publ_flag' value 'Y' changed to 'y' according to the
built-in table from CIF Core dictionary named 'cif_core.dic' version
2.4.1 from 2010-06-29 (33 times).

'_geom_angle_publ_flag' value 'Y'
changed to 'y' according to the built-in table from CIF Core
dictionary named 'cif_core.dic' version 2.4.1 from 2010-06-29 (108
times).

Automatic conversion script
Id: cif_fix_values 1715 2011-07-08 13:25:40Z adriana 

The following automatic conversions were performed:

'_refine_ls_weighting_scheme' value 'calc
w=1/[\s^2^(Fo^2^)+(0.0132P)^2^+6.8224P] where P=(Fo^2^+2Fc^2^)/3' was
changed to 'calc'. New tag '_refine_ls_weighting_details' was
created. The value of the new tag was set to
'w=1/[\s^2^(Fo^2^)+(0.0132P)^2^+6.8224P] where P=(Fo^2^+2Fc^2^)/3'.

Automatic conversion script
Id: cif_fix_values 3143 2015-03-26 13:38:13Z robertas 
;
_cod_original_cell_volume 1364.4(3)
_cod_database_code 4323621

loop_
_symmetry_equiv_pos_as_xyz
'x, y, z'
'-x, -y, z'
'-y, x, z'
'y, -x, z'
'-x, y, -z'
'x, -y, -z'
'y, x, -z'
'-y, -x, -z'
'x+1/2, y+1/2, z+1/2'
'-x+1/2, -y+1/2, z+1/2'
'-y+1/2, x+1/2, z+1/2'
'y+1/2, -x+1/2, z+1/2'
'-x+1/2, y+1/2, -z+1/2'
'x+1/2, -y+1/2, -z+1/2'
'y+1/2, x+1/2, -z+1/2'
'-y+1/2, -x+1/2, -z+1/2'
'-x, -y, -z'
'x, y, -z'
'y, -x, -z'
'-y, x, -z'
'x, -y, z'
'-x, y, z'
'-y, -x, z'
'y, x, z'
'-x+1/2, -y+1/2, -z+1/2'
'x+1/2, y+1/2, -z+1/2'
'y+1/2, -x+1/2, -z+1/2'
'-y+1/2, x+1/2, -z+1/2'
'x+1/2, -y+1/2, z+1/2'
'-x+1/2, y+1/2, z+1/2'
'-y+1/2, -x+1/2, z+1/2'
'y+1/2, x+1/2, z+1/2'

loop_
_atom_site_aniso_label
_atom_site_aniso_U_11
_atom_site_aniso_U_22
_atom_site_aniso_U_33
_atom_site_aniso_U_23
_atom_site_aniso_U_13
_atom_site_aniso_U_12
Cr1 0.0186(4) 0.0054(3) 0.0047(3) 0.000 0.000 0.000
Cr2 0.0129(3) 0.0054(2) 0.0063(2) 0.000 -0.0031(2) 0.000
Si1 0.0062(2) 0.0062(2) 0.0039(3) 0.0005(2) 0.0005(2) -0.0010(3)
O1 0.0098(8) 0.0098(8) 0.0046(12) 0.000 0.000 -0.0026(11)
O2 0.0078(6) 0.0078(6) 0.0060(8) 0.0019(5) 0.0019(5) 0.0013(7)
O3 0.0163(7) 0.0064(7) 0.0074(6) 0.0006(5) -0.0031(6) -0.0005(5)
Br 0.0229(4) 0.0229(4) 0.064(2) 0.000 0.000 0.000
Na 0.0103(15) 0.0103(15) 0.083(7) 0.000 0.000 0.000

loop_
_atom_site_label
_atom_site_type_symbol
_atom_site_fract_x
_atom_site_fract_y
_atom_site_fract_z
_atom_site_U_iso_or_equiv
_atom_site_thermal_displace_type
_atom_site_occupancy
_atom_site_calc_flag
_atom_site_refinement_flags
_atom_site_disorder_group
Cr1 Cr 0.32576(8) 0.0000 0.5000 0.0096(2) Uani 1 d S .
Cr2 Cr 0.22948(5) 0.0000 0.28555(4) 0.00821(15) Uani 1 d S .
Si1 Si 0.21704(5) 0.21704(5) 0.11165(6) 0.0054(2) Uani 1 d S .
O1 O 0.1627(2) 0.1627(2) 0.0000 0.0081(6) Uani 1 d S .
O2 O 0.14219(15) 0.14219(15) 0.2035(2) 0.0072(4) Uani 1 d S .
O3 O 0.3139(2) 0.12790(15) 0.38287(11) 0.0101(3) Uani 1 d . .
Br Br 0.0000 0.0000 0.4757(2) 0.0365(8) Uani 0.50 d SP .
Na Na 0.0000 0.0000 0.0388(7) 0.035(2) Uani 0.50 d SP .

loop_
_atom_type_symbol
_atom_type_description
_atom_type_scat_dispersion_real
_atom_type_scat_dispersion_imag
_atom_type_scat_source
Cr Cr 0.3209 0.6236 'International Tables Vol C Tables 4.2.6.8 and 6.1.1.4'
Si Si 0.0817 0.0704 'International Tables Vol C Tables 4.2.6.8 and 6.1.1.4'
O O 0.0106 0.0060 'International Tables Vol C Tables 4.2.6.8 and 6.1.1.4'
Br Br -0.2901 2.4595 'International Tables Vol C Tables 4.2.6.8 and 6.1.1.4'
Na Na 0.0362 0.0249 'International Tables Vol C Tables 4.2.6.8 and 6.1.1.4'

loop_
_geom_angle_atom_site_label_1
_geom_angle_atom_site_label_2
_geom_angle_atom_site_label_3
_geom_angle
_geom_angle_site_symmetry_1
_geom_angle_site_symmetry_3
_geom_angle_publ_flag
O3 Cr1 O3 173.06(11) 21 18_556 y
O3 Cr1 O3 98.14(9) 21 6_556 y
O3 Cr1 O3 81.43(9) 18_556 6_556 y
O3 Cr1 O3 81.43(9) 21 . y
O3 Cr1 O3 98.14(9) 18_556 . y
O3 Cr1 O3 173.06(11) 6_556 . y
O2 Cr2 O2 92.72(12) 4 . y
O2 Cr2 O3 172.93(7) 4 . y
O2 Cr2 O3 92.91(8) . . y
O2 Cr2 O3 92.91(8) 4 21 y
O2 Cr2 O3 172.93(7) . 21 y
O3 Cr2 O3 81.17(9) . 21 y
O2 Si1 O3 109.93(7) . 25 y
O2 Si1 O3 109.96(7) . 16 y
O3 Si1 O3 112.41(12) 25 16 y
O2 Si1 O1 109.12(13) . . y
O3 Si1 O1 107.65(8) 25 . y
O3 Si1 O1 107.67(8) 16 . y
Si1 O1 Si1 122.9(2) . 18 y
Si1 O1 Na 130.6(2) . 17 y
Si1 O1 Na 106.5(2) 18 17 y
Si1 O1 Na 106.5(2) . . y
Si1 O1 Na 130.6(2) 18 . y
Na O1 Na 24.1(4) 17 . y
Si1 O2 Cr2 121.54(6) . . y
Si1 O2 Cr2 121.57(6) . 3 y
Cr2 O2 Cr2 111.39(10) . 3 y
Si1 O2 O3 35.17(5) . 25 y
Cr2 O2 O3 142.36(10) . 25 y
Cr2 O2 O3 87.20(5) 3 25 y
Si1 O3 Cr1 128.16(9) 25 . y
Si1 O3 Cr2 125.50(9) 25 . y
Cr1 O3 Cr2 94.28(7) . . y
Si1 O3 O3 168.43(6) 25 21 y
Cr1 O3 O3 49.28(4) . 21 y
Cr2 O3 O3 49.41(4) . 21 y
Br Br Cr1 84.61(4) 17_556 19_556 y
Br Br Cr1 84.61(4) 17_556 3 y
Cr1 Br Cr1 169.21(8) 19_556 3 y
Br Br Cr1 84.61(4) 17_556 17_556 y
Cr1 Br Cr1 89.494(7) 19_556 17_556 y
Cr1 Br Cr1 89.494(7) 3 17_556 y
Br Br Cr1 84.61(4) 17_556 . y
Cr1 Br Cr1 89.494(7) 19_556 . y
Cr1 Br Cr1 89.494(7) 3 . y
Cr1 Br Cr1 169.22(8) 17_556 . y
Br Br Cr2 136.34(3) 17_556 4 y
Cr1 Br Cr2 51.73(2) 19_556 4 y
Cr1 Br Cr2 139.05(7) 3 4 y
Cr1 Br Cr2 93.90(3) 17_556 4 y
Cr1 Br Cr2 93.90(3) . 4 y
Br Br Cr2 136.34(3) 17_556 3 y
Cr1 Br Cr2 139.05(7) 19_556 3 y
Cr1 Br Cr2 51.73(2) 3 3 y
Cr1 Br Cr2 93.90(3) 17_556 3 y
Cr1 Br Cr2 93.90(3) . 3 y
Cr2 Br Cr2 87.32(6) 4 3 y
Br Br Cr2 136.32(3) 17_556 2 y
Cr1 Br Cr2 93.90(3) 19_556 2 y
Cr1 Br Cr2 93.90(3) 3 2 y
Cr1 Br Cr2 51.72(2) 17_556 2 y
Cr1 Br Cr2 139.07(7) . 2 y
Cr2 Br Cr2 58.45(3) 4 2 y
Cr2 Br Cr2 58.45(3) 3 2 y
Br Br Cr2 136.32(3) 17_556 . y
Cr1 Br Cr2 93.90(3) 19_556 . y
Cr1 Br Cr2 93.90(3) 3 . y
Cr1 Br Cr2 139.07(7) 17_556 . y
Cr1 Br Cr2 51.72(2) . . y
Cr2 Br Cr2 58.45(3) 4 . y
Cr2 Br Cr2 58.45(3) 3 . y
Cr2 Br Cr2 87.35(6) 2 . y
Na Na O1 78.0(2) 17 17 y
Na Na O1 78.0(2) 17 . y
O1 Na O1 155.9(4) 17 . y
Na Na O1 78.0(2) 17 19 y
O1 Na O1 87.53(9) 17 19 y
O1 Na O1 87.47(9) . 19 y
Na Na O1 78.0(2) 17 3 y
O1 Na O1 87.47(9) 17 3 y
O1 Na O1 87.53(9) . 3 y
O1 Na O1 155.9(4) 19 3 y
Na Na O2 136.00(13) 17 . y
O1 Na O2 146.0(3) 17 . y
O1 Na O2 58.05(10) . . y
O1 Na O2 98.61(13) 19 . y
O1 Na O2 98.66(13) 3 . y
Na Na O2 136.00(13) 17 3 y
O1 Na O2 98.61(13) 17 3 y
O1 Na O2 98.66(13) . 3 y
O1 Na O2 146.0(3) 19 3 y
O1 Na O2 58.05(10) 3 3 y
O2 Na O2 58.85(15) . 3 y
Na Na O2 136.00(13) 17 2 y
O1 Na O2 58.05(10) 17 2 y
O1 Na O2 146.0(3) . 2 y
O1 Na O2 98.66(13) 19 2 y
O1 Na O2 98.61(13) 3 2 y
O2 Na O2 88.0(3) . 2 y
O2 Na O2 58.82(15) 3 2 y
Na Na O2 136.00(13) 17 4 y
O1 Na O2 98.66(13) 17 4 y
O1 Na O2 98.61(13) . 4 y
O1 Na O2 58.05(10) 19 4 y
O1 Na O2 146.0(3) 3 4 y
O2 Na O2 58.82(15) . 4 y
O2 Na O2 88.0(3) 3 4 y
O2 Na O2 58.85(15) 2 4 y

loop_
_geom_bond_atom_site_label_1
_geom_bond_atom_site_label_2
_geom_bond_distance
_geom_bond_site_symmetry_2
_geom_bond_publ_flag
Cr1 O3 2.0105(15) 21 y
Cr1 O3 2.0105(15) 18_556 y
Cr1 O3 2.0105(15) 6_556 y
Cr1 O3 2.0105(15) . y
Cr2 O2 2.0147(12) 4 y
Cr2 O2 2.0147(12) . y
Cr2 O3 2.016(2) . y
Cr2 O3 2.016(2) 21 y
Si1 O2 1.612(2) . y
Si1 O3 1.623(2) 25 y
Si1 O3 1.624(2) 16 y
Si1 O1 1.648(2) . y
O1 Si1 1.648(2) 18 y
O1 Na 2.414(4) 17 y
O1 Na 2.414(4) . y
O2 Cr2 2.0150(12) 3 y
O2 O3 2.649(2) 25 y
O3 Si1 1.623(2) 25 y
O3 O3 2.623(3) 21 y
Br Br 0.631(5) 17_556 y
Br Cr1 3.3552(8) 19_556 y
Br Cr1 3.3552(8) 3 y
Br Cr1 3.3570(8) 17_556 y
Br Cr2 3.408(2) 4 y
Br Cr2 3.408(2) 3 y
Br Cr2 3.409(2) 2 y
Na Na 1.01(2) 17 y
Na O1 2.414(4) 17 y
Na O1 2.414(4) 19 y
Na O1 2.414(4) 3 y
Na O2 2.969(7) 3 y
Na O2 2.969(7) 2 y
Na O2 2.969(7) 4 y
